data_7718113
loop_
_publ_author_name
'Avagyan, Nane A.'
'Zonov, Roman V.'
'Lemport, Pavel S.'
'Evsiunina, Mariia V.'
'Matveev, Petr I.'
'Roznyatovsky, Vitaly A.'
'Averin, Alexei D.'
'Kalle, Paulina'
'Tafeenko, Victor A.'
'Soloveva, Svetlana A.'
'Nelyubina, Yulia V.'
'Petrov, Vladimir G.'
'Ustynyuk, Yuri A.'
'Nenajdenko, Valentine G.'

_publ_section_title
;
 Steric hindrance of phenanthroline diamides enables a hundredfold
 increase in Am(III) extraction efficiency.
;
_journal_issue 13
_journal_name_full 'Dalton transactions (Cambridge, England : 2003)'
_journal_page_first 5425
_journal_page_last 5437
_journal_paper_doi 10.1039/d5dt00076a
_journal_volume 54
_journal_year 2025
_chemical_formula_moiety 'C42 H50 Lu N7 O11, C2 H3 N'
_chemical_formula_sum 'C44 H53 Lu N8 O11'
_chemical_formula_weight 1044.91
_space_group_crystal_system monoclinic
_space_group_IT_number 14
_space_group_name_Hall '-P 2yn'
_space_group_name_H-M_alt 'P 1 21/n 1'
_atom_sites_solution_hydrogens geom
_audit_creation_method SHELXL-2016/6
_audit_update_record
;
2025-02-06 deposited with the CCDC.	2025-02-24 downloaded from the CCDC.
;
_cell_angle_alpha 90
_cell_angle_beta 98.583(4)
_cell_angle_gamma 90
_cell_formula_units_Z 4
_cell_length_a 13.8453(5)
_cell_length_b 19.8533(9)
_cell_length_c 17.3265(6)
_cell_measurement_reflns_used 7264
_cell_measurement_temperature 295(2)
_cell_measurement_theta_max 66.87
_cell_measurement_theta_min 3.41
_cell_volume 4709.3(3)
_computing_cell_refinement 'STOE X-AREA'
_computing_data_collection 'STOE X-AREA'
_computing_data_reduction 'STOE X-RED'
_computing_molecular_graphics
;
Brandenburg, K. DIAMOND, Release 2.1d; 
Crystal Impact GbR: Bonn, Germany, 2000.'
;
_computing_structure_refinement 'SHELXL-2016/6 (Sheldrick, 2016)'
_computing_structure_solution 'SHELXT (Sheldrick, 2016)'
_diffrn_ambient_temperature 295
_diffrn_detector Pilatus100K
_diffrn_detector_area_resol_mean 5.81
_diffrn_detector_type STOE
_diffrn_measured_fraction_theta_full 0.974
_diffrn_measured_fraction_theta_max 0.974
_diffrn_measurement_device_type STOE
_diffrn_measurement_method 'rotation method'
_diffrn_radiation_collimation 'focusing mirrors'
_diffrn_radiation_monochromator none
_diffrn_radiation_polarisn_norm 0
_diffrn_radiation_type 'Cu K\a'
_diffrn_radiation_wavelength 1.54186
_diffrn_reflns_av_R_equivalents 0.1168
_diffrn_reflns_av_unetI/netI 0.2156
_diffrn_reflns_Laue_measured_fraction_full 0.974
_diffrn_reflns_Laue_measured_fraction_max 0.974
_diffrn_reflns_limit_h_max 16
_diffrn_reflns_limit_h_min -16
_diffrn_reflns_limit_k_max 22
_diffrn_reflns_limit_k_min -23
_diffrn_reflns_limit_l_max 6
_diffrn_reflns_limit_l_min -20
_diffrn_reflns_number 31763
_diffrn_reflns_point_group_measured_fraction_full 0.974
_diffrn_reflns_point_group_measured_fraction_max 0.974
_diffrn_reflns_theta_full 67.361
_diffrn_reflns_theta_max 67.361
_diffrn_reflns_theta_min 3.407
_diffrn_source 'Cu GeniX 3D'
_diffrn_source_current 0.600
_diffrn_source_power 0.030
_diffrn_source_voltage 50
_exptl_absorpt_coefficient_mu 4.563
_exptl_absorpt_correction_T_max 0.608
_exptl_absorpt_correction_T_min 0.425
_exptl_absorpt_correction_type multi-scan
_exptl_absorpt_process_details
;
[c.f. r.h. blessing, acta cryst. (1995), a51, 33-38]
;
_exptl_crystal_colour colorless
_exptl_crystal_density_diffrn 1.474
_exptl_crystal_description block
_exptl_crystal_F_000 2128
_exptl_crystal_size_max .22
_exptl_crystal_size_mid .14
_exptl_crystal_size_min .11
_refine_diff_density_max 1.076
_refine_diff_density_min -0.773
_refine_diff_density_rms 0.131
_refine_ls_extinction_method none
_refine_ls_goodness_of_fit_ref 0.699
_refine_ls_hydrogen_treatment refall
_refine_ls_matrix_type full
_refine_ls_number_parameters 591
_refine_ls_number_reflns 8255
_refine_ls_number_restraints 2
_refine_ls_restrained_S_all 0.700
_refine_ls_R_factor_all 0.1659
_refine_ls_R_factor_gt 0.0483
_refine_ls_shift/su_max 0.001
_refine_ls_shift/su_mean 0.000
_refine_ls_structure_factor_coef Fsqd
_refine_ls_weighting_details 'w=1/[\s^2^(Fo^2^)+(0.0299P)^2^] where P=(Fo^2^+2Fc^2^)/3'
_refine_ls_weighting_scheme calc
_refine_ls_wR_factor_gt 0.0833
_refine_ls_wR_factor_ref 0.1169
_reflns_Friedel_coverage 0.000
_reflns_number_gt 3064
_reflns_number_total 8255
_reflns_threshold_expression 'I > 2\s(I)'
_cod_data_source_file d5dt00076a2.cif
_cod_data_source_block ana370
_cod_depositor_comments 'Adding full bibliography for 7718113--7718120.cif.'
_cod_original_sg_symbol_H-M 'P 21/n'
_cod_database_code 7718113
_shelx_shelxl_version_number 2016/6
_shelx_space_group_comment
;
The symmetry employed for this shelxl refinement is uniquely defined
by the following loop, which should always be used as a source of
symmetry information in preference to the above space-group names.
They are only intended as comments.
;

loop_
_space_group_symop_operation_xyz
'x, y, z'
'-x+1/2, y+1/2, -z+1/2'
'-x, -y, -z'
'x-1/2, -y-1/2, z-1/2'

loop_
_atom_site_label
_atom_site_type_symbol
_atom_site_fract_x
_atom_site_fract_y
_atom_site_fract_z
_atom_site_U_iso_or_equiv
_atom_site_adp_type
_atom_site_occupancy
_atom_site_site_symmetry_order
_atom_site_calc_flag
_atom_site_refinement_flags_posn
_atom_site_refinement_flags_adp
_atom_site_refinement_flags_occupancy
_atom_site_disorder_assembly
_atom_site_disorder_group
Lu1 Lu 0.54142(3) 0.71070(2) 0.37552(3) 0.04080(16) Uani 1 1 d . . . . .
O1 O 0.4734(4) 0.6044(3) 0.3504(4) 0.0477(17) Uani 1 1 d . . . . .
O2 O 0.6704(4) 0.7905(3) 0.3944(4) 0.0488(16) Uani 1 1 d . . . . .
O3 O 0.3849(4) 0.7116(4) 0.4203(3) 0.0586(17) Uani 1 1 d . . . . .
O4 O 0.4404(5) 0.8063(3) 0.3889(4) 0.0536(18) Uani 1 1 d . . . . .
O5 O 0.3116(5) 0.8035(4) 0.4478(4) 0.078(2) Uani 1 1 d . . . . .
O6 O 0.6862(5) 0.6456(3) 0.4107(5) 0.060(2) Uani 1 1 d . . . . .
O7 O 0.6501(5) 0.6708(3) 0.2916(4) 0.065(2) Uani 1 1 d . . . . .
O8 O 0.7915(6) 0.6243(4) 0.3339(5) 0.091(3) Uani 1 1 d . . . . .
O9 O 0.5373(5) 0.6397(4) 0.5054(5) 0.085(3) Uani 1 1 d . . . . .
O10 O 0.5781(4) 0.7437(4) 0.5073(4) 0.060(2) Uani 1 1 d . . . . .
O11 O 0.5825(6) 0.6884(4) 0.6152(6) 0.101(3) Uani 1 1 d . . . . .
N1 N 0.4183(5) 0.6971(3) 0.2546(4) 0.0359(18) Uani 1 1 d . . . . .
N2 N 0.5484(5) 0.7976(4) 0.2689(4) 0.0426(18) Uani 1 1 d . . . . .
N3 N 0.3330(6) 0.5466(4) 0.3337(5) 0.056(2) Uani 1 1 d . . . . .
N4 N 0.7823(6) 0.8550(4) 0.3519(5) 0.053(2) Uani 1 1 d . . . . .
N5 N 0.3753(6) 0.7745(5) 0.4195(4) 0.050(2) Uani 1 1 d . . . . .
N6 N 0.7138(7) 0.6450(4) 0.3442(7) 0.055(3) Uani 1 1 d . . . . .
N7 N 0.6313(15) 0.9407(9) 0.4789(13) 0.181(8) Uani 1 1 d . . . . .
N8 N 0.5652(6) 0.6902(5) 0.5458(7) 0.060(3) Uani 1 1 d . . . . .
C1 C 0.3585(6) 0.6445(4) 0.2481(6) 0.045(3) Uani 1 1 d . . . . .
C2 C 0.2844(7) 0.6372(5) 0.1829(6) 0.063(3) Uani 1 1 d . . . . .
H2 H 0.245981 0.598576 0.177460 0.075 Uiso 1 1 calc R U . . .
C3 C 0.2697(7) 0.6870(5) 0.1281(6) 0.056(3) Uani 1 1 d . . . . .
H3 H 0.219072 0.683638 0.086530 0.068 Uiso 1 1 calc R U . . .
C4 C 0.3311(6) 0.7430(5) 0.1350(6) 0.052(3) Uani 1 1 d . . . . .
C5 C 0.3226(6) 0.7961(6) 0.0806(6) 0.058(3) Uani 1 1 d . . . . .
H5 H 0.272469 0.795610 0.038402 0.070 Uiso 1 1 calc R U . . .
C6 C 0.3870(7) 0.8477(5) 0.0891(6) 0.061(3) Uani 1 1 d . . . . .
H6 H 0.379030 0.882483 0.052775 0.074 Uiso 1 1 calc R U . . .
C7 C 0.4673(6) 0.8512(4) 0.1521(5) 0.044(3) Uani 1 1 d . . . . .
C8 C 0.5369(7) 0.9022(4) 0.1642(6) 0.052(3) Uani 1 1 d . . . . .
H8 H 0.531433 0.939289 0.131018 0.063 Uiso 1 1 calc R U . . .
C9 C 0.6130(7) 0.8988(4) 0.2241(6) 0.051(3) Uani 1 1 d . . . . .
H9 H 0.660803 0.932044 0.230077 0.062 Uiso 1 1 calc R U . . .
C10 C 0.6183(6) 0.8446(4) 0.2766(6) 0.041(2) Uani 1 1 d . . . . .
C11 C 0.4755(6) 0.7997(4) 0.2081(5) 0.041(2) Uani 1 1 d . . . . .
C12 C 0.4068(6) 0.7450(4) 0.2005(6) 0.037(2) Uani 1 1 d . . . . .
C13 C 0.6934(7) 0.8301(5) 0.3458(6) 0.042(3) Uani 1 1 d . . . . .
C14 C 0.8506(8) 0.8423(5) 0.4266(7) 0.081(4) Uani 1 1 d D . . . .
H14A H 0.883119 0.883922 0.444628 0.098 Uiso 1 1 calc R U . . .
H14B H 0.813642 0.826702 0.466502 0.098 Uiso 1 1 calc R U . . .
C15 C 0.9244(12) 0.7910(9) 0.4136(9) 0.181(8) Uani 1 1 d D . . . .
H15A H 0.892667 0.754126 0.384138 0.271 Uiso 1 1 calc R U . . .
H15B H 0.956503 0.774727 0.463060 0.271 Uiso 1 1 calc R U . . .
H15C H 0.971700 0.810809 0.385293 0.271 Uiso 1 1 calc R U . . .
C16 C 0.8191(7) 0.8920(6) 0.2924(7) 0.056(3) Uani 1 1 d . . . . .
C17 C 0.8358(7) 0.8577(6) 0.2242(8) 0.062(3) Uani 1 1 d . . . . .
C18 C 0.8717(8) 0.8950(7) 0.1676(7) 0.077(4) Uani 1 1 d . . . . .
H18 H 0.883159 0.874910 0.121317 0.092 Uiso 1 1 calc R U . . .
C19 C 0.8908(8) 0.9649(7) 0.1811(9) 0.082(4) Uani 1 1 d . . . . .
H19 H 0.914256 0.990540 0.142919 0.098 Uiso 1 1 calc R U . . .
C20 C 0.8755(8) 0.9948(7) 0.2487(9) 0.079(4) Uani 1 1 d . . . . .
H20 H 0.890696 1.040293 0.255489 0.094 Uiso 1 1 calc R U . . .
C21 C 0.8389(7) 0.9619(6) 0.3075(8) 0.069(4) Uani 1 1 d . . . . .
C22 C 0.8187(9) 1.0004(6) 0.3756(7) 0.072(3) Uani 1 1 d . . . . .
H22 H 0.799(2) 0.965(4) 0.417(4) 0.086 Uiso 1 1 calc R U . . .
C23 C 0.7340(10) 1.0479(6) 0.3558(8) 0.106(4) Uani 1 1 d . . . . .
H23A H 0.747512 1.078635 0.316032 0.159 Uiso 1 1 calc R U . . .
H23B H 0.724396 1.072716 0.401631 0.159 Uiso 1 1 calc R U . . .
H23C H 0.676044 1.022660 0.337239 0.159 Uiso 1 1 calc R U . . .
C24 C 0.9084(9) 1.0390(7) 0.4144(8) 0.131(6) Uani 1 1 d . . . . .
H24A H 0.962104 1.008323 0.426981 0.196 Uiso 1 1 calc R U . . .
H24B H 0.894127 1.059926 0.461362 0.196 Uiso 1 1 calc R U . . .
H24C H 0.925452 1.072906 0.379351 0.196 Uiso 1 1 calc R U . . .
C25 C 0.8140(7) 0.7814(6) 0.2085(7) 0.071(4) Uani 1 1 d . . . . .
H25 H 0.786(3) 0.763(2) 0.254(5) 0.086 Uiso 1 1 calc R U . . .
C26 C 0.7381(9) 0.7684(6) 0.1330(7) 0.100(4) Uani 1 1 d . . . . .
H26A H 0.764647 0.783917 0.088093 0.150 Uiso 1 1 calc R U . . .
H26B H 0.678742 0.792215 0.136914 0.150 Uiso 1 1 calc R U . . .
H26C H 0.724689 0.720994 0.127952 0.150 Uiso 1 1 calc R U . . .
C27 C 0.9059(9) 0.7421(6) 0.2019(9) 0.109(5) Uani 1 1 d . . . . .
H27A H 0.923200 0.748184 0.150721 0.164 Uiso 1 1 calc R U . . .
H27B H 0.894848 0.695104 0.210469 0.164 Uiso 1 1 calc R U . . .
H27C H 0.958141 0.757964 0.240320 0.164 Uiso 1 1 calc R U . . .
C28 C 0.3895(7) 0.5958(5) 0.3134(6) 0.042(3) Uani 1 1 d . . . . .
C29 C 0.3733(7) 0.5019(5) 0.3999(7) 0.064(3) Uani 1 1 d D . . . .
H29A H 0.383625 0.457425 0.379361 0.077 Uiso 1 1 calc R U . . .
H29B H 0.436459 0.519236 0.423075 0.077 Uiso 1 1 calc R U . . .
C30 C 0.3112(14) 0.4953(10) 0.4615(9) 0.210(11) Uani 1 1 d D . . . .
H30A H 0.319793 0.534058 0.494895 0.314 Uiso 1 1 calc R U . . .
H30B H 0.329402 0.455470 0.491579 0.314 Uiso 1 1 calc R U . . .
H30C H 0.244024 0.492050 0.438054 0.314 Uiso 1 1 calc R U . . .
C31 C 0.2375(7) 0.5296(5) 0.2894(6) 0.053(3) Uani 1 1 d . . . . .
C32 C 0.1539(8) 0.5633(5) 0.3088(7) 0.060(3) Uani 1 1 d . . . . .
C33 C 0.0664(8) 0.5458(7) 0.2615(9) 0.096(5) Uani 1 1 d . . . . .
H33 H 0.010211 0.569907 0.266829 0.116 Uiso 1 1 calc R U . . .
C34 C 0.0599(11) 0.4960(7) 0.2089(8) 0.087(5) Uani 1 1 d . . . . .
H34 H -0.000607 0.482957 0.182391 0.105 Uiso 1 1 calc R U . . .
C35 C 0.1425(10) 0.4646(6) 0.1948(7) 0.078(4) Uani 1 1 d . . . . .
H35 H 0.136867 0.432539 0.155295 0.093 Uiso 1 1 calc R U . . .
C36 C 0.2328(9) 0.4770(5) 0.2345(6) 0.062(3) Uani 1 1 d . . . . .
C37 C 0.3216(9) 0.4437(6) 0.2117(9) 0.100(5) Uani 1 1 d . . . . .
H37 H 0.378836 0.460167 0.246713 0.120 Uiso 1 1 calc R U . . .
C38 C 0.3109(10) 0.3665(6) 0.2269(8) 0.118(5) Uani 1 1 d . . . . .
H38A H 0.277661 0.360105 0.271197 0.178 Uiso 1 1 calc R U . . .
H38B H 0.374503 0.346307 0.237123 0.178 Uiso 1 1 calc R U . . .
H38C H 0.273973 0.345845 0.181814 0.178 Uiso 1 1 calc R U . . .
C39 C 0.3379(13) 0.4573(8) 0.1278(9) 0.144(7) Uani 1 1 d . . . . .
H39A H 0.280834 0.444269 0.092544 0.216 Uiso 1 1 calc R U . . .
H39B H 0.393054 0.431681 0.116705 0.216 Uiso 1 1 calc R U . . .
H39C H 0.350251 0.504401 0.121570 0.216 Uiso 1 1 calc R U . . .
C40 C 0.1644(9) 0.6197(6) 0.3723(8) 0.079(4) Uani 1 1 d . . . . .
H40 H 0.231(7) 0.6195(6) 0.400(3) 0.094 Uiso 1 1 calc R U . . .
C41 C 0.0942(10) 0.6065(7) 0.4311(9) 0.125(5) Uani 1 1 d . . . . .
H41A H 0.029018 0.601176 0.403810 0.187 Uiso 1 1 calc R U . . .
H41B H 0.096040 0.643794 0.466550 0.187 Uiso 1 1 calc R U . . .
H41C H 0.113496 0.566126 0.459906 0.187 Uiso 1 1 calc R U . . .
C42 C 0.1412(9) 0.6896(6) 0.3377(9) 0.120(5) Uani 1 1 d . . . . .
H42A H 0.178665 0.697274 0.296146 0.180 Uiso 1 1 calc R U . . .
H42B H 0.157598 0.723021 0.377532 0.180 Uiso 1 1 calc R U . . .
H42C H 0.072868 0.692401 0.317695 0.180 Uiso 1 1 calc R U . . .
C43 C 0.4968(12) 0.8959(7) 0.5485(8) 0.104(5) Uani 1 1 d . . . . .
H43A H 0.489081 0.925820 0.590713 0.156 Uiso 1 1 calc R U . . .
H43B H 0.512561 0.851620 0.568745 0.156 Uiso 1 1 calc R U . . .
H43C H 0.437116 0.894314 0.512424 0.156 Uiso 1 1 calc R U . . .
C44 C 0.5756(15) 0.9204(7) 0.5085(12) 0.106(6) Uani 1 1 d . . . . .

loop_
_atom_site_aniso_label
_atom_site_aniso_U_11
_atom_site_aniso_U_22
_atom_site_aniso_U_33
_atom_site_aniso_U_23
_atom_site_aniso_U_13
_atom_site_aniso_U_12
Lu1 0.0442(3) 0.0367(2) 0.0387(3) 0.0020(3) -0.00286(18) 0.0000(3)
O1 0.043(4) 0.035(3) 0.060(5) 0.008(3) -0.007(3) -0.006(3)
O2 0.058(4) 0.040(3) 0.048(5) 0.007(4) 0.008(3) -0.017(4)
O3 0.081(4) 0.040(4) 0.050(5) 0.003(4) -0.006(3) 0.007(4)
O4 0.063(4) 0.050(5) 0.050(5) 0.008(3) 0.016(4) 0.014(3)
O5 0.070(5) 0.083(6) 0.086(6) -0.002(4) 0.031(4) 0.020(4)
O6 0.056(5) 0.046(4) 0.076(7) -0.002(4) 0.003(4) 0.015(3)
O7 0.065(5) 0.058(4) 0.067(6) 0.013(4) -0.010(4) 0.008(4)
O8 0.053(5) 0.107(6) 0.114(8) -0.010(5) 0.015(5) 0.025(5)
O9 0.082(6) 0.051(5) 0.112(8) 0.011(5) -0.016(5) 0.011(4)
O10 0.066(5) 0.055(4) 0.055(6) 0.011(4) -0.006(4) -0.011(4)
O11 0.119(7) 0.139(8) 0.041(6) 0.021(5) 0.002(5) -0.003(5)
N1 0.046(4) 0.040(5) 0.017(5) 0.000(3) -0.011(3) 0.004(4)
N2 0.039(4) 0.039(4) 0.048(5) 0.006(4) -0.002(4) 0.004(4)
N3 0.052(5) 0.046(5) 0.064(7) 0.017(4) -0.007(5) -0.002(4)
N4 0.051(6) 0.052(5) 0.053(7) 0.014(5) -0.001(5) -0.006(4)
N5 0.037(5) 0.088(8) 0.026(6) -0.003(5) 0.008(4) 0.015(5)
N6 0.051(7) 0.060(6) 0.060(9) -0.021(5) 0.024(6) 0.003(5)
N7 0.209(19) 0.120(13) 0.24(2) 0.009(12) 0.119(16) -0.019(12)
N8 0.064(6) 0.066(8) 0.046(8) 0.006(6) 0.001(5) 0.001(5)
C1 0.047(6) 0.044(6) 0.041(7) 0.010(5) -0.002(5) -0.009(5)
C2 0.053(6) 0.059(7) 0.068(9) 0.018(6) -0.018(6) -0.021(5)
C3 0.066(7) 0.068(7) 0.028(7) 0.014(5) -0.014(5) -0.021(6)
C4 0.051(6) 0.052(6) 0.050(8) 0.021(5) 0.001(6) 0.008(5)
C5 0.048(6) 0.069(7) 0.051(8) 0.022(6) -0.015(5) -0.006(6)
C6 0.064(7) 0.065(7) 0.051(9) 0.021(6) -0.007(6) 0.012(6)
C7 0.046(6) 0.041(6) 0.044(8) 0.006(5) 0.006(5) 0.000(5)
C8 0.065(7) 0.039(6) 0.051(8) 0.017(5) 0.004(6) 0.003(5)
C9 0.056(7) 0.035(6) 0.062(9) 0.002(5) 0.004(6) -0.002(5)
C10 0.035(6) 0.040(6) 0.051(8) 0.006(5) 0.016(5) 0.005(5)
C11 0.050(6) 0.032(6) 0.039(7) 0.013(5) -0.002(5) 0.003(4)
C12 0.035(5) 0.034(5) 0.039(7) 0.006(5) -0.008(5) 0.002(4)
C13 0.043(7) 0.032(6) 0.049(8) -0.008(5) 0.005(6) -0.001(5)
C14 0.075(8) 0.067(8) 0.095(11) 0.038(7) -0.009(7) -0.009(6)
C15 0.173(15) 0.217(18) 0.137(16) 0.036(16) -0.024(12) 0.084(17)
C16 0.048(6) 0.061(8) 0.060(10) 0.014(7) 0.008(6) -0.002(5)
C17 0.050(7) 0.066(8) 0.076(11) 0.032(7) 0.026(6) 0.012(6)
C18 0.086(9) 0.093(10) 0.058(10) 0.015(7) 0.031(7) 0.022(7)
C19 0.069(8) 0.072(9) 0.108(13) 0.062(8) 0.021(8) -0.005(7)
C20 0.064(8) 0.082(10) 0.095(13) -0.017(9) 0.024(8) 0.005(7)
C21 0.044(7) 0.061(8) 0.102(12) 0.044(8) 0.010(7) -0.014(6)
C22 0.098(10) 0.062(8) 0.056(10) -0.005(7) 0.013(7) 0.008(7)
C23 0.114(11) 0.104(10) 0.106(13) -0.010(9) 0.032(9) 0.007(9)
C24 0.105(11) 0.146(12) 0.125(14) -0.038(10) -0.034(9) -0.041(9)
C25 0.074(8) 0.056(8) 0.095(11) 0.012(7) 0.045(7) 0.010(7)
C26 0.118(10) 0.106(11) 0.077(11) -0.019(8) 0.016(9) 0.006(8)
C27 0.091(9) 0.094(9) 0.154(15) 0.002(9) 0.053(9) 0.025(7)
C28 0.031(6) 0.044(6) 0.053(8) -0.010(5) 0.012(5) -0.014(5)
C29 0.062(7) 0.059(7) 0.067(9) 0.030(6) -0.003(6) -0.009(5)
C30 0.26(2) 0.23(2) 0.15(2) 0.121(17) 0.055(17) 0.160(19)
C31 0.033(6) 0.054(6) 0.068(9) 0.028(6) -0.010(6) -0.005(5)
C32 0.069(8) 0.050(7) 0.061(9) 0.024(6) 0.012(6) 0.002(6)
C33 0.032(7) 0.108(11) 0.137(14) 0.062(10) -0.029(8) -0.023(7)
C34 0.085(11) 0.097(11) 0.073(11) 0.024(8) -0.011(8) -0.058(9)
C35 0.072(9) 0.088(9) 0.066(10) 0.014(7) -0.013(8) -0.037(8)
C36 0.102(10) 0.042(7) 0.037(8) -0.003(5) -0.007(7) -0.015(6)
C37 0.090(10) 0.057(8) 0.141(16) -0.044(8) -0.020(9) 0.017(7)
C38 0.155(13) 0.074(9) 0.107(13) -0.018(8) -0.046(10) 0.020(9)
C39 0.22(2) 0.140(14) 0.088(15) 0.022(11) 0.085(14) 0.032(12)
C40 0.049(7) 0.091(10) 0.100(12) 0.014(9) 0.028(7) 0.013(6)
C41 0.117(12) 0.122(12) 0.135(15) -0.021(10) 0.019(11) 0.009(9)
C42 0.101(10) 0.080(10) 0.170(16) 0.012(9) -0.006(9) 0.030(7)
C43 0.159(14) 0.088(10) 0.067(12) -0.034(8) 0.021(10) -0.016(10)
C44 0.137(18) 0.050(10) 0.129(18) 0.002(9) 0.010(13) 0.013(10)

loop_
_atom_type_symbol
_atom_type_description
_atom_type_scat_dispersion_real
_atom_type_scat_dispersion_imag
_atom_type_scat_source
C C 0.0181 0.0091 'International Tables Vol C Tables 4.2.6.8 and 6.1.1.4'
H H 0.0000 0.0000 'International Tables Vol C Tables 4.2.6.8 and 6.1.1.4'
Lu Lu -6.6179 4.6937 'International Tables Vol C Tables 4.2.6.8 and 6.1.1.4'
N N 0.0311 0.0180 'International Tables Vol C Tables 4.2.6.8 and 6.1.1.4'
O O 0.0492 0.0322 'International Tables Vol C Tables 4.2.6.8 and 6.1.1.4'

loop_
_geom_angle_atom_site_label_1
_geom_angle_atom_site_label_2
_geom_angle_atom_site_label_3
_geom_angle
_geom_angle_site_symmetry_1
_geom_angle_site_symmetry_3
_geom_angle_publ_flag
O1 Lu1 O10 117.2(2) . . ?
O1 Lu1 O2 155.1(2) . . ?
O10 Lu1 O2 68.4(2) . . ?
O1 Lu1 O7 81.9(2) . . ?
O10 Lu1 O7 128.4(2) . . ?
O2 Lu1 O7 77.0(2) . . ?
O1 Lu1 O6 81.8(2) . . ?
O10 Lu1 O6 81.5(3) . . ?
O2 Lu1 O6 74.9(2) . . ?
O7 Lu1 O6 52.6(3) . . ?
O1 Lu1 O4 120.8(2) . . ?
O10 Lu1 O4 74.3(2) . . ?
O2 Lu1 O4 84.0(2) . . ?
O7 Lu1 O4 139.2(2) . . ?
O6 Lu1 O4 152.5(2) . . ?
O1 Lu1 O3 73.0(2) . . ?
O10 Lu1 O3 76.1(2) . . ?
O2 Lu1 O3 130.2(2) . . ?
O7 Lu1 O3 151.8(2) . . ?
O6 Lu1 O3 133.1(3) . . ?
O4 Lu1 O3 52.8(2) . . ?
O1 Lu1 N1 62.6(2) . . ?
O10 Lu1 N1 149.3(2) . . ?
O2 Lu1 N1 126.2(2) . . ?
O7 Lu1 N1 82.3(2) . . ?
O6 Lu1 N1 126.5(2) . . ?
O4 Lu1 N1 80.3(2) . . ?
O3 Lu1 N1 74.8(2) . . ?
O1 Lu1 N2 122.5(2) . . ?
O10 Lu1 N2 119.4(2) . . ?
O2 Lu1 N2 62.5(2) . . ?
O7 Lu1 N2 71.6(2) . . ?
O6 Lu1 N2 115.6(3) . . ?
O4 Lu1 N2 67.5(2) . . ?
O3 Lu1 N2 111.3(2) . . ?
N1 Lu1 N2 64.0(2) . . ?
O1 Lu1 O9 67.6(2) . . ?
O10 Lu1 O9 50.0(3) . . ?
O2 Lu1 O9 110.3(2) . . ?
O7 Lu1 O9 115.9(2) . . ?
O6 Lu1 O9 67.7(3) . . ?
O4 Lu1 O9 104.6(2) . . ?
O3 Lu1 O9 66.3(2) . . ?
N1 Lu1 O9 123.4(2) . . ?
N2 Lu1 O9 169.1(3) . . ?
O1 Lu1 N5 97.7(3) . . ?
O10 Lu1 N5 71.4(2) . . ?
O2 Lu1 N5 106.8(2) . . ?
O7 Lu1 N5 158.1(2) . . ?
O6 Lu1 N5 149.3(3) . . ?
O4 Lu1 N5 26.7(2) . . ?
O3 Lu1 N5 26.2(2) . . ?
N1 Lu1 N5 78.2(2) . . ?
N2 Lu1 N5 90.7(2) . . ?
O9 Lu1 N5 83.6(2) . . ?
O1 Lu1 N6 82.9(2) . . ?
O10 Lu1 N6 104.3(3) . . ?
O2 Lu1 N6 72.3(2) . . ?
O7 Lu1 N6 26.5(2) . . ?
O6 Lu1 N6 26.2(2) . . ?
O4 Lu1 N6 154.6(2) . . ?
O3 Lu1 N6 152.4(3) . . ?
N1 Lu1 N6 106.0(3) . . ?
N2 Lu1 N6 92.8(3) . . ?
O9 Lu1 N6 92.5(3) . . ?
N5 Lu1 N6 175.4(3) . . ?
C28 O1 Lu1 122.6(5) . . ?
C13 O2 Lu1 126.8(6) . . ?
N5 O3 Lu1 95.9(6) . . ?
N5 O4 Lu1 96.2(5) . . ?
N6 O6 Lu1 97.4(6) . . ?
N6 O7 Lu1 97.4(6) . . ?
N8 O9 Lu1 90.3(7) . . ?
N8 O10 Lu1 104.3(7) . . ?
C1 N1 C12 119.8(7) . . ?
C1 N1 Lu1 119.6(6) . . ?
C12 N1 Lu1 120.4(5) . . ?
C10 N2 C11 120.3(8) . . ?
C10 N2 Lu1 120.4(6) . . ?
C11 N2 Lu1 119.0(6) . . ?
C28 N3 C31 123.4(8) . . ?
C28 N3 C29 118.2(8) . . ?
C31 N3 C29 118.0(7) . . ?
C13 N4 C16 124.6(9) . . ?
C13 N4 C14 117.8(9) . . ?
C16 N4 C14 117.6(8) . . ?
O5 N5 O3 123.2(9) . . ?
O5 N5 O4 122.2(10) . . ?
O3 N5 O4 114.5(8) . . ?
O5 N5 Lu1 171.4(6) . . ?
O3 N5 Lu1 57.9(5) . . ?
O4 N5 Lu1 57.1(4) . . ?
O8 N6 O6 122.8(11) . . ?
O8 N6 O7 125.0(11) . . ?
O6 N6 O7 112.1(9) . . ?
O8 N6 Lu1 172.4(7) . . ?
6 N6 Lu1 56.4(5) . . ?
O7 N6 Lu1 56.1(5) . . ?
O11 N8 O9 122.6(11) . . ?
O11 N8 O10 121.9(10) . . ?
O9 N8 O10 115.4(11) . . ?
N1 C1 C2 121.2(8) . . ?
N1 C1 C28 109.8(8) . . ?
C2 C1 C28 128.8(8) . . ?
C3 C2 C1 119.7(9) . . ?
C3 C2 H2 120.2 . . ?
C1 C2 H2 120.2 . . ?
C2 C3 C4 119.5(9) . . ?
C2 C3 H3 120.2 . . ?
C4 C3 H3 120.2 . . ?
C3 C4 C5 123.4(9) . . ?
C3 C4 C12 117.2(8) . . ?
C5 C4 C12 119.3(9) . . ?
C6 C5 C4 120.4(9) . . ?
C6 C5 H5 119.8 . . ?
C4 C5 H5 119.8 . . ?
C5 C6 C7 122.8(9) . . ?
C5 C6 H6 118.6 . . ?
C7 C6 H6 118.6 . . ?
C8 C7 C11 116.3(8) . . ?
C8 C7 C6 126.1(9) . . ?
C11 C7 C6 117.6(8) . . ?
C9 C8 C7 121.1(9) . . ?
C9 C8 H8 119.5 . . ?
C7 C8 H8 119.5 . . ?
C8 C9 C10 119.4(9) . . ?
C8 C9 H9 120.3 . . ?
C10 C9 H9 120.3 . . ?
N2 C10 C9 120.2(9) . . ?
N2 C10 C13 110.7(8) . . ?
C9 C10 C13 129.1(9) . . ?
N2 C11 C7 122.5(8) . . ?
N2 C11 C12 117.2(8) . . ?
C7 C11 C12 120.2(8) . . ?
N1 C12 C4 122.5(8) . . ?
N1 C12 C11 118.0(7) . . ?
C4 C12 C11 119.5(8) . . ?
O2 C13 N4 121.3(9) . . ?
O2 C13 C10 117.0(9) . . ?
N4 C13 C10 121.6(10) . . ?
C15 C14 N4 110.1(10) . . ?
C15 C14 H14A 109.6 . . ?
N4 C14 H14A 109.6 . . ?
C15 C14 H14B 109.6 . . ?
N4 C14 H14B 109.6 . . ?
H14A C14 H14B 108.2 . . ?
C14 C15 H15A 109.5 . . ?
C14 C15 H15B 109.5 . . ?
H15A C15 H15B 109.5 . . ?
C14 C15 H15C 109.5 . . ?
H15A C15 H15C 109.5 . . ?
H15B C15 H15C 109.5 . . ?
C17 C16 N4 118.7(10) . . ?
C17 C16 C21 124.7(11) . . ?
N4 C16 C21 116.6(11) . . ?
C18 C17 C16 117.2(11) . . ?
C18 C17 C25 118.6(12) . . ?
C16 C17 C25 124.2(10) . . ?
C17 C18 C19 118.9(12) . . ?
C17 C18 H18 120.5 . . ?
C19 C18 H18 120.5 . . ?
C20 C19 C18 121.2(11) . . ?
C20 C19 H19 119.4 . . ?
C18 C19 H19 119.4 . . ?
C19 C20 C21 123.8(13) . . ?
C19 C20 H20 118.1 . . ?
C21 C20 H20 118.1 . . ?
C20 C21 C16 114.1(13) . . ?
C20 C21 C22 119.1(11) . . ?
C16 C21 C22 126.7(11) . . ?
C21 C22 C23 112.3(10) . . ?
C21 C22 C24 112.0(11) . . ?
C23 C22 C24 109.9(10) . . ?
C21 C22 H22 107.4 . . ?
C23 C22 H22 107.4 . . ?
C24 C22 H22 107.4 . . ?
C22 C23 H23A 109.5 . . ?
C22 C23 H23B 109.5 . . ?
H23A C23 H23B 109.5 . . ?
C22 C23 H23C 109.5 . . ?
H23A C23 H23C 109.5 . . ?
H23B C23 H23C 109.5 . . ?
C22 C24 H24A 109.5 . . ?
C22 C24 H24B 109.5 . . ?
H24A C24 H24B 109.5 . . ?
C22 C24 H24C 109.5 . . ?
H24A C24 H24C 109.5 . . ?
H24B C24 H24C 109.5 . . ?
C27 C25 C17 111.7(9) . . ?
C27 C25 C26 108.5(10) . . ?
C17 C25 C26 113.1(9) . . ?
C27 C25 H25 107.8 . . ?
C17 C25 H25 107.8 . . ?
C26 C25 H25 107.8 . . ?
C25 C26 H26A 109.5 . . ?
C25 C26 H26B 109.5 . . ?
H26A C26 H26B 109.5 . . ?
C25 C26 H26C 109.5 . . ?
H26A C26 H26C 109.5 . . ?
H26B C26 H26C 109.5 . . ?
C25 C27 H27A 109.5 . . ?
C25 C27 H27B 109.5 . . ?
H27A C27 H27B 109.5 . . ?
C25 C27 H27C 109.5 . . ?
H27A C27 H27C 109.5 . . ?
H27B C27 H27C 109.5 . . ?
O1 C28 N3 120.1(9) . . ?
O1 C28 C1 115.9(8) . . ?
N3 C28 C1 123.9(8) . . ?
C30 C29 N3 114.8(9) . . ?
C30 C29 H29A 108.6 . . ?
N3 C29 H29A 108.6 . . ?
C30 C29 H29B 108.6 . . ?
N3 C29 H29B 108.6 . . ?
H29A C29 H29B 107.6 . . ?
C29 C30 H30A 109.5 . . ?
C29 C30 H30B 109.5 . . ?
H30A C30 H30B 109.5 . . ?
C29 C30 H30C 109.5 . . ?
H30A C30 H30C 109.5 . . ?
H30B C30 H30C 109.5 . . ?
C36 C31 C32 123.5(9) . . ?
C36 C31 N3 118.2(9) . . ?
C32 C31 N3 118.1(10) . . ?
C33 C32 C31 114.1(12) . . ?
C33 C32 C40 125.0(12) . . ?
C31 C32 C40 120.7(10) . . ?
C34 C33 C32 123.1(13) . . ?
C34 C33 H33 118.4 . . ?
C32 C33 H33 118.4 . . ?
C33 C34 C35 119.3(13) . . ?
C33 C34 H34 120.4 . . ?
C35 C34 H34 120.4 . . ?
C34 C35 C36 124.3(13) . . ?
C34 C35 H35 117.8 . . ?
C36 C35 H35 117.8 . . ?
C35 C36 C31 115.1(11) . . ?
C35 C36 C37 121.1(11) . . ?
C31 C36 C37 123.2(10) . . ?
C36 C37 C39 114.6(11) . . ?
C36 C37 C38 106.6(12) . . ?
C39 C37 C38 111.3(11) . . ?
C36 C37 H37 108.0 . . ?
C39 C37 H37 108.0 . . ?
C38 C37 H37 108.0 . . ?
C37 C38 H38A 109.5 . . ?
C37 C38 H38B 109.5 . . ?
H38A C38 H38B 109.5 . . ?
C37 C38 H38C 109.5 . . ?
H38A C38 H38C 109.5 . . ?
H38B C38 H38C 109.5 . . ?
C37 C39 H39A 109.5 . . ?
C37 C39 H39B 109.5 . . ?
H39A C39 H39B 109.5 . . ?
C37 C39 H39C 109.5 . . ?
H39A C39 H39C 109.5 . . ?
H39B C39 H39C 109.5 . . ?
C42 C40 C41 107.4(11) . . ?
C42 C40 C32 112.6(11) . . ?
C41 C40 C32 110.0(10) . . ?
C42 C40 H40 108.9 . . ?
C41 C40 H40 108.9 . . ?
C32 C40 H40 108.9 . . ?
C40 C41 H41A 109.5 . . ?
C40 C41 H41B 109.5 . . ?
H41A C41 H41B 109.5 . . ?
C40 C41 H41C 109.5 . . ?
H41A C41 H41C 109.5 . . ?
H41B C41 H41C 109.5 . . ?
C40 C42 H42A 109.5 . . ?
C40 C42 H42B 109.5 . . ?
H42A C42 H42B 109.5 . . ?
C40 C42 H42C 109.5 . . ?
H42A C42 H42C 109.5 . . ?
H42B C42 H42C 109.5 . . ?
C44 C43 H43A 109.5 . . ?
C44 C43 H43B 109.5 . . ?
H43A C43 H43B 109.5 . . ?
C44 C43 H43C 109.5 . . ?
H43A C43 H43C 109.5 . . ?
H43B C43 H43C 109.5 . . ?
N7 C44 C43 177.0(19) . . ?

loop_
_geom_bond_atom_site_label_1
_geom_bond_atom_site_label_2
_geom_bond_distance
_geom_bond_site_symmetry_2
_geom_bond_publ_flag
Lu1 O1 2.325(5) . ?
Lu1 O10 2.358(7) . ?
Lu1 O2 2.373(6) . ?
Lu1 O7 2.379(7) . ?
Lu1 O6 2.386(6) . ?
Lu1 O4 2.389(5) . ?
Lu1 O3 2.409(6) . ?
Lu1 N1 2.510(6) . ?
Lu1 N2 2.540(7) . ?
Lu1 O9 2.663(8) . ?
Lu1 N5 2.829(9) . ?
Lu1 N6 2.842(10) . ?
O1 C28 1.251(10) . ?
O2 C13 1.228(10) . ?
O3 N5 1.257(10) . ?
O4 N5 1.278(9) . ?
O5 N5 1.216(9) . ?
O6 N6 1.267(10) . ?
O7 N6 1.277(10) . ?
O8 N6 1.191(9) . ?
O9 N8 1.251(10) . ?
O10 N8 1.279(10) . ?
O11 N8 1.192(10) . ?
N1 C1 1.325(10) . ?
N1 C12 1.329(10) . ?
N2 C10 1.337(10) . ?
N2 C11 1.346(9) . ?
N3 C28 1.332(10) . ?
N3 C31 1.465(11) . ?
N3 C29 1.491(11) . ?
N4 C13 1.317(11) . ?
N4 C16 1.421(12) . ?
N4 C14 1.505(12) . ?
N7 C44 1.067(19) . ?
C1 C2 1.415(12) . ?
C1 C28 1.501(13) . ?
C2 C3 1.366(12) . ?
C2 H2 0.9300 . ?
C3 C4 1.393(11) . ?
C3 H3 0.9300 . ?
C4 C5 1.408(12) . ?
C4 C12 1.426(12) . ?
C5 C6 1.352(12) . ?
C5 H5 0.9300 . ?
C6 C7 1.438(13) . ?
C6 H6 0.9300 . ?
C7 C8 1.393(12) . ?
C7 C11 1.403(11) . ?
C8 C9 1.366(12) . ?
C8 H8 0.9300 . ?
C9 C10 1.404(12) . ?
C9 H9 0.9300 . ?
C10 C13 1.492(13) . ?
C11 C12 1.435(11) . ?
C14 C15 1.484(9) . ?
C14 H14A 0.9700 . ?
C14 H14B 0.9700 . ?
C15 H15A 0.9600 . ?
C15 H15B 0.9600 . ?
C15 H15C 0.9600 . ?
C16 C17 1.412(14) . ?
C16 C21 1.432(14) . ?
C17 C18 1.380(14) . ?
C17 C25 1.562(15) . ?
C18 C19 1.426(16) . ?
C18 H18 0.9300 . ?
C19 C20 1.358(15) . ?
C19 H19 0.9300 . ?
C20 C21 1.369(15) . ?
C20 H20 0.9300 . ?
C21 C22 1.467(15) . ?
C22 C23 1.504(15) . ?
C22 C24 1.528(15) . ?
C22 H22 1.06(10) . ?
C23 H23A 0.9600 . ?
C23 H23B 0.9600 . ?
C23 H23C 0.9600 . ?
C24 H24A 0.9600 . ?
C24 H24B 0.9600 . ?
C24 H24C 0.9600 . ?
C25 C27 1.512(13) . ?
C25 C26 1.571(15) . ?
C25 H25 1.00(10) . ?
C26 H26A 0.9600 . ?
C26 H26B 0.9600 . ?
C26 H26C 0.9600 . ?
C27 H27A 0.9600 . ?
C27 H27B 0.9600 . ?
C27 H27C 0.9600 . ?
C29 C30 1.472(9) . ?
C29 H29A 0.9700 . ?
C29 H29B 0.9700 . ?
C30 H30A 0.9600 . ?
C30 H30B 0.9600 . ?
C30 H30C 0.9600 . ?
C31 C36 1.407(14) . ?
C31 C32 1.422(13) . ?
C32 C33 1.401(15) . ?
C32 C40 1.560(16) . ?
C33 C34 1.338(17) . ?
C33 H33 0.9300 . ?
C34 C35 1.356(16) . ?
C34 H34 0.9300 . ?
C35 C36 1.357(14) . ?
C35 H35 0.9300 . ?
C36 C37 1.499(16) . ?
C37 C39 1.527(17) . ?
C37 C38 1.566(16) . ?
C37 H37 0.9800 . ?
C38 H38A 0.9600 . ?
C38 H38B 0.9600 . ?
C38 H38C 0.9600 . ?
C39 H39A 0.9600 . ?
C39 H39B 0.9600 . ?
C39 H39C 0.9600 . ?
C40 C42 1.525(15) . ?
C40 C41 1.534(16) . ?
C40 H40 0.98(10) . ?
C41 H41A 0.9600 . ?
C41 H41B 0.9600 . ?
C41 H41C 0.9600 . ?
C42 H42A 0.9600 . ?
C42 H42B 0.9600 . ?
C42 H42C 0.9600 . ?
C43 C44 1.46(2) . ?
C43 H43A 0.9600 . ?
C43 H43B 0.9600 . ?
C43 H43C 0.9600 . ?

loop_
_geom_torsion_atom_site_label_1
_geom_torsion_atom_site_label_2
_geom_torsion_atom_site_label_3
_geom_torsion_atom_site_label_4
_geom_torsion
_geom_torsion_site_symmetry_1
_geom_torsion_site_symmetry_2
_geom_torsion_site_symmetry_3
_geom_torsion_site_symmetry_4
_geom_torsion_publ_flag
Lu1 O3 N5 O5 -169.9(7) . . . . ?
Lu1 O3 N5 O4 7.8(7) . . . . ?
Lu1 O4 N5 O5 169.8(7) . . . . ?
Lu1 O4 N5 O3 -7.9(7) . . . . ?
Lu1 O6 N6 O8 170.9(8) . . . . ?
Lu1 O6 N6 O7 -7.1(8) . . . . ?
Lu1 O7 N6 O8 -170.8(8) . . . . ?
Lu1 O7 N6 O6 7.1(8) . . . . ?
Lu1 O9 N8 O11 -176.3(9) . . . . ?
Lu1 O9 N8 O10 1.0(8) . . . . ?
Lu1 O10 N8 O11 176.1(8) . . . . ?
Lu1 O10 N8 O9 -1.2(9) . . . . ?
C12 N1 C1 C2 2.3(13) . . . . ?
Lu1 N1 C1 C2 176.3(7) . . . . ?
C12 N1 C1 C28 176.8(8) . . . . ?
Lu1 N1 C1 C28 -9.2(9) . . . . ?
N1 C1 C2 C3 -4.4(15) . . . . ?
C28 C1 C2 C3 -177.8(10) . . . . ?
C1 C2 C3 C4 3.3(16) . . . . ?
C2 C3 C4 C5 178.7(10) . . . . ?
C2 C3 C4 C12 -0.3(14) . . . . ?
C3 C4 C5 C6 -177.4(10) . . . . ?
C12 C4 C5 C6 1.5(15) . . . . ?
C4 C5 C6 C7 1.1(16) . . . . ?
C5 C6 C7 C8 179.3(9) . . . . ?
C5 C6 C7 C11 -2.6(15) . . . . ?
C11 C7 C8 C9 5.1(14) . . . . ?
C6 C7 C8 C9 -176.8(10) . . . . ?
C7 C8 C9 C10 -3.3(15) . . . . ?
C11 N2 C10 C9 3.9(12) . . . . ?
Lu1 N2 C10 C9 -169.6(7) . . . . ?
C11 N2 C10 C13 -177.3(8) . . . . ?
Lu1 N2 C10 C13 9.2(9) . . . . ?
C8 C9 C10 N2 -1.3(14) . . . . ?
C8 C9 C10 C13 -180.0(9) . . . . ?
C10 N2 C11 C7 -1.9(13) . . . . ?
Lu1 N2 C11 C7 171.7(6) . . . . ?
C10 N2 C11 C12 175.8(7) . . . . ?
Lu1 N2 C11 C12 -10.6(10) . . . . ?
C8 C7 C11 N2 -2.5(13) . . . . ?
C6 C7 C11 N2 179.2(8) . . . . ?
C8 C7 C11 C12 179.8(8) . . . . ?
C6 C7 C11 C12 1.6(13) . . . . ?
C1 N1 C12 C4 0.8(13) . . . . ?
Lu1 N1 C12 C4 -173.2(7) . . . . ?
C1 N1 C12 C11 -177.6(8) . . . . ?
Lu1 N1 C12 C11 8.5(10) . . . . ?
C3 C4 C12 N1 -1.8(14) . . . . ?
C5 C4 C12 N1 179.2(9) . . . . ?
C3 C4 C12 C11 176.5(8) . . . . ?
C5 C4 C12 C11 -2.5(14) . . . . ?
N2 C11 C12 N1 1.6(12) . . . . ?
C7 C11 C12 N1 179.3(8) . . . . ?
N2 C11 C12 C4 -176.8(8) . . . . ?
C7 C11 C12 C4 0.9(13) . . . . ?
Lu1 O2 C13 N4 -156.3(6) . . . . ?
Lu1 O2 C13 C10 19.4(12) . . . . ?
C16 N4 C13 O2 169.3(10) . . . . ?
C14 N4 C13 O2 -9.4(13) . . . . ?
C16 N4 C13 C10 -6.2(14) . . . . ?
C14 N4 C13 C10 175.1(8) . . . . ?
N2 C10 C13 O2 -17.5(12) . . . . ?
C9 C10 C13 O2 161.3(9) . . . . ?
N2 C10 C13 N4 158.2(8) . . . . ?
C9 C10 C13 N4 -23.0(15) . . . . ?
C13 N4 C14 C15 105.8(12) . . . . ?
C16 N4 C14 C15 -73.0(13) . . . . ?
C13 N4 C16 C17 -69.5(12) . . . . ?
C14 N4 C16 C17 109.2(11) . . . . ?
C13 N4 C16 C21 112.1(11) . . . . ?
C14 N4 C16 C21 -69.2(11) . . . . ?
N4 C16 C17 C18 -179.9(9) . . . . ?
C21 C16 C17 C18 -1.7(15) . . . . ?
N4 C16 C17 C25 1.7(14) . . . . ?
C21 C16 C17 C25 179.9(9) . . . . ?
C16 C17 C18 C19 0.8(15) . . . . ?
C25 C17 C18 C19 179.3(9) . . . . ?
C17 C18 C19 C20 0.8(16) . . . . ?
C18 C19 C20 C21 -1.7(18) . . . . ?
C19 C20 C21 C16 0.9(16) . . . . ?
C19 C20 C21 C22 -175.6(11) . . . . ?
C17 C16 C21 C20 0.8(14) . . . . ?
N4 C16 C21 C20 179.1(9) . . . . ?
C17 C16 C21 C22 177.0(10) . . . . ?
N4 C16 C21 C22 -4.7(15) . . . . ?
C20 C21 C22 C23 68.9(14) . . . . ?
C16 C21 C22 C23 -107.1(12) . . . . ?
C20 C21 C22 C24 -55.3(15) . . . . ?
C16 C21 C22 C24 128.6(12) . . . . ?
C18 C17 C25 C27 64.6(14) . . . . ?
C16 C17 C25 C27 -117.0(12) . . . . ?
C18 C17 C25 C26 -58.3(12) . . . . ?
C16 C17 C25 C26 120.1(12) . . . . ?
Lu1 O1 C28 N3 -143.2(7) . . . . ?
Lu1 O1 C28 C1 35.6(11) . . . . ?
C31 N3 C28 O1 -174.6(9) . . . . ?
C29 N3 C28 O1 -1.2(13) . . . . ?
C31 N3 C28 C1 6.7(14) . . . . ?
C29 N3 C28 C1 -179.9(9) . . . . ?
N1 C1 C28 O1 -14.8(12) . . . . ?
C2 C1 C28 O1 159.2(10) . . . . ?
N1 C1 C28 N3 164.0(8) . . . . ?
C2 C1 C28 N3 -22.1(16) . . . . ?
C28 N3 C29 C30 127.6(14) . . . . ?
C31 N3 C29 C30 -58.7(16) . . . . ?
C28 N3 C31 C36 95.9(11) . . . . ?
C29 N3 C31 C36 -77.5(12) . . . . ?
C28 N3 C31 C32 -89.1(11) . . . . ?
C29 N3 C31 C32 97.5(10) . . . . ?
C36 C31 C32 C33 -7.7(14) . . . . ?
N3 C31 C32 C33 177.6(8) . . . . ?
C36 C31 C32 C40 178.1(9) . . . . ?
N3 C31 C32 C40 3.4(13) . . . . ?
C31 C32 C33 C34 7.7(16) . . . . ?
C40 C32 C33 C34 -178.4(12) . . . . ?
C32 C33 C34 C35 -6(2) . . . . ?
C33 C34 C35 C36 5(2) . . . . ?
C34 C35 C36 C31 -4.5(17) . . . . ?
C34 C35 C36 C37 -175.7(12) . . . . ?
C32 C31 C36 C35 6.2(15) . . . . ?
N3 C31 C36 C35 -179.1(8) . . . . ?
C32 C31 C36 C37 177.2(10) . . . . ?
N3 C31 C36 C37 -8.1(15) . . . . ?
C35 C36 C37 C39 58.3(15) . . . . ?
C31 C36 C37 C39 -112.1(13) . . . . ?
C35 C36 C37 C38 -65.4(14) . . . . ?
C31 C36 C37 C38 124.2(10) . . . . ?
C33 C32 C40 C42 -63.6(14) . . . . ?
C31 C32 C40 C42 110.0(11) . . . . ?
C33 C32 C40 C41 56.2(15) . . . . ?
C31 C32 C40 C41 -130.2(10) . . . . ?
